data_7060235
loop_
_publ_author_name
'Grudova, Mariya V.'
'Gil, Diego M.'
'Khrustalev, Victor N.'
'Nikitina, Eugeniya V.'
'Sinelshchikova, Anna A.'
'Grigoriev, Mikhail S.'
'Kletskov, Alexey V.'
'Frontera, Antonio'
'Zubkov, Fedor I.'

_publ_section_title
;
 Synthesis, X-ray characterization and theoretical study of
 3a,6:7,9a-diepoxybenzo[de]isoquinoline derivatives: on the importance of
 F&#x22EF;O interactions
;
_journal_issue 46
_journal_name_full 'New Journal of Chemistry'
_journal_page_first 20167
_journal_page_last 20180
_journal_paper_doi 10.1039/D0NJ04328A
_journal_volume 44
_journal_year 2020
_chemical_formula_moiety 'C21 H17 F6 N O4 S'
_chemical_formula_sum 'C21 H17 F6 N O4 S'
_chemical_formula_weight 493.42
_space_group_crystal_system orthorhombic
_space_group_IT_number 61
_space_group_name_Hall '-P 2ac 2ab'
_space_group_name_H-M_alt 'P b c a'
_atom_sites_solution_hydrogens geom
_atom_sites_solution_primary difmap
_atom_sites_solution_secondary difmap
_audit_creation_method SHELXL-2018/3
_audit_update_record
;
2020-08-18 deposited with the CCDC.	2020-10-27 downloaded from the CCDC.
;
_cell_angle_alpha 90
_cell_angle_beta 90
_cell_angle_gamma 90
_cell_formula_units_Z 8
_cell_length_a 9.6619(4)
_cell_length_b 19.6122(8)
_cell_length_c 21.6230(9)
_cell_measurement_reflns_used 9956
_cell_measurement_temperature 100(2)
_cell_measurement_theta_max 30.12
_cell_measurement_theta_min 2.83
_cell_volume 4097.4(3)
_computing_cell_refinement 'SAINT (Bruker, 2013)'
_computing_data_collection 'APEX3 (Bruker, 2018)'
_computing_data_reduction 'SAINT (Bruker, 2013)'
_computing_molecular_graphics 'SHELXTL (Sheldrick, 2015)'
_computing_publication_material 'SHELXTL (Sheldrick, 2015)'
_computing_structure_refinement 'SHELXL (Sheldrick, 2015)'
_computing_structure_solution 'SHELXT (Sheldrick, 2015)'
_diffrn_ambient_temperature 100(2)
_diffrn_measured_fraction_theta_full 0.996
_diffrn_measured_fraction_theta_max 0.997
_diffrn_measurement_device_type 'Bruker KAPPA APEX II area-detector diffractometer'
_diffrn_measurement_method '\f and \w scan'
_diffrn_radiation_type MoK\a
_diffrn_radiation_wavelength 0.71073
_diffrn_reflns_av_R_equivalents 0.0553
_diffrn_reflns_av_unetI/netI 0.0351
_diffrn_reflns_Laue_measured_fraction_full 0.996
_diffrn_reflns_Laue_measured_fraction_max 0.997
_diffrn_reflns_limit_h_max 13
_diffrn_reflns_limit_h_min -13
_diffrn_reflns_limit_k_max 27
_diffrn_reflns_limit_k_min -27
_diffrn_reflns_limit_l_max 30
_diffrn_reflns_limit_l_min -30
_diffrn_reflns_number 49338
_diffrn_reflns_point_group_measured_fraction_full 0.996
_diffrn_reflns_point_group_measured_fraction_max 0.997
_diffrn_reflns_theta_full 25.242
_diffrn_reflns_theta_max 30.000
_diffrn_reflns_theta_min 4.094
_exptl_absorpt_coefficient_mu 0.243
_exptl_absorpt_correction_T_max 0.971
_exptl_absorpt_correction_T_min 0.895
_exptl_absorpt_correction_type multi-scan
_exptl_absorpt_process_details 'SADABS (Bruker, 2016)'
_exptl_crystal_colour colourless
_exptl_crystal_density_diffrn 1.600
_exptl_crystal_description block
_exptl_crystal_F_000 2016
_exptl_crystal_size_max 0.400
_exptl_crystal_size_mid 0.320
_exptl_crystal_size_min 0.120
_refine_diff_density_max 0.549
_refine_diff_density_min -0.344
_refine_diff_density_rms 0.066
_refine_ls_extinction_method none
_refine_ls_goodness_of_fit_ref 1.029
_refine_ls_hydrogen_treatment constr
_refine_ls_matrix_type full
_refine_ls_number_parameters 299
_refine_ls_number_reflns 5967
_refine_ls_number_restraints 0
_refine_ls_restrained_S_all 1.029
_refine_ls_R_factor_all 0.0631
_refine_ls_R_factor_gt 0.0434
_refine_ls_shift/su_max 0.001
_refine_ls_shift/su_mean 0.000
_refine_ls_structure_factor_coef Fsqd
_refine_ls_weighting_details 'w=1/[\s^2^(Fo^2^)+(0.0607P)^2^+2.3469P] where P=(Fo^2^+2Fc^2^)/3'
_refine_ls_weighting_scheme calc
_refine_ls_wR_factor_gt 0.1084
_refine_ls_wR_factor_ref 0.1209
_reflns_Friedel_coverage 0.000
_reflns_number_gt 4538
_reflns_number_total 5967
_reflns_threshold_expression 'I > 2\s(I)'
_cod_data_source_file d0nj04328a2.cif
_cod_data_source_block 6b
_cod_database_code 7060235
_shelx_shelxl_version_number 2018/3
_shelx_space_group_comment
;
The symmetry employed for this shelxl refinement is uniquely defined
by the following loop, which should always be used as a source of
symmetry information in preference to the above space-group names.
They are only intended as comments.
;
_shelx_estimated_absorpt_t_min 0.909
_shelx_estimated_absorpt_t_max 0.971

loop_
_space_group_symop_operation_xyz
'x, y, z'
'x+1/2, -y+1/2, -z'
'-x, y+1/2, -z+1/2'
'-x+1/2, -y, z+1/2'
'-x, -y, -z'
'-x-1/2, y-1/2, z'
'x, -y-1/2, z-1/2'
'x-1/2, y, -z-1/2'

loop_
_atom_site_label
_atom_site_type_symbol
_atom_site_fract_x
_atom_site_fract_y
_atom_site_fract_z
_atom_site_U_iso_or_equiv
_atom_site_adp_type
_atom_site_occupancy
_atom_site_site_symmetry_order
_atom_site_calc_flag
_atom_site_refinement_flags_posn
_atom_site_refinement_flags_adp
_atom_site_refinement_flags_occupancy
_atom_site_disorder_assembly
_atom_site_disorder_group
S1 S 0.54445(4) 0.10143(2) 0.58166(2) 0.01723(10) Uani 1 1 d . . . . .
F1 F 0.30732(11) 0.25356(6) 0.24357(5) 0.0344(3) Uani 1 1 d . . . . .
F2 F 0.52732(11) 0.25937(7) 0.23035(5) 0.0364(3) Uani 1 1 d . . . . .
F3 F 0.42177(15) 0.16434(7) 0.21681(5) 0.0428(3) Uani 1 1 d . . . . .
F4 F 0.21595(12) 0.12000(6) 0.28819(5) 0.0337(3) Uani 1 1 d . . . . .
F5 F 0.28764(16) 0.05506(6) 0.36072(7) 0.0551(4) Uani 1 1 d . . . . .
F6 F 0.15004(13) 0.13825(8) 0.38102(6) 0.0473(4) Uani 1 1 d . . . . .
O1 O 0.60402(13) 0.04548(6) 0.54834(6) 0.0222(3) Uani 1 1 d . . . . .
O2 O 0.62495(12) 0.13820(6) 0.62630(5) 0.0229(3) Uani 1 1 d . . . . .
O10 O 0.58065(11) 0.29567(6) 0.48905(5) 0.0183(2) Uani 1 1 d . . . . .
O11 O 0.58030(11) 0.19344(6) 0.40643(5) 0.0180(2) Uani 1 1 d . . . . .
N2 N 0.49421(14) 0.15727(7) 0.52956(6) 0.0173(3) Uani 1 1 d . . . . .
C1 C 0.43529(16) 0.22200(8) 0.55323(7) 0.0179(3) Uani 1 1 d . . . . .
H1A H 0.488677 0.237461 0.589706 0.022 Uiso 1 1 calc R U . . .
H1B H 0.338180 0.214654 0.566224 0.022 Uiso 1 1 calc R U . . .
C3 C 0.42457(18) 0.12907(8) 0.47445(7) 0.0185(3) Uani 1 1 d . . . . .
H3A H 0.325555 0.120710 0.483464 0.022 Uiso 1 1 calc R U . . .
H3B H 0.467869 0.085265 0.462482 0.022 Uiso 1 1 calc R U . . .
C3A C 0.43868(16) 0.18004(8) 0.42272(7) 0.0165(3) Uani 1 1 d . . . . .
C4 C 0.37896(17) 0.16452(8) 0.35835(8) 0.0198(3) Uani 1 1 d . . . . .
C5 C 0.44927(17) 0.20446(9) 0.31966(8) 0.0201(3) Uani 1 1 d . . . . .
C6A C 0.46428(16) 0.29842(8) 0.39457(8) 0.0183(3) Uani 1 1 d . . . . .
H6AA H 0.402459 0.325114 0.366469 0.022 Uiso 1 1 calc R U . . .
C6 C 0.55216(16) 0.24392(9) 0.35985(8) 0.0192(3) Uani 1 1 d . . . . .
H6A H 0.635285 0.261893 0.337639 0.023 Uiso 1 1 calc R U . . .
C7 C 0.54430(17) 0.34399(8) 0.44147(8) 0.0207(3) Uani 1 1 d . . . . .
H7A H 0.623643 0.370220 0.423690 0.025 Uiso 1 1 calc R U . . .
C8 C 0.43550(19) 0.38679(9) 0.47437(9) 0.0244(4) Uani 1 1 d . . . . .
H8A H 0.416783 0.433859 0.468234 0.029 Uiso 1 1 calc R U . . .
C9A C 0.44068(15) 0.27573(8) 0.50341(7) 0.0168(3) Uani 1 1 d . . . . .
C9B C 0.38354(15) 0.25172(8) 0.43978(7) 0.0160(3) Uani 1 1 d . . . . .
H9BA H 0.280754 0.256014 0.436023 0.019 Uiso 1 1 calc R U . . .
C9 C 0.37201(18) 0.34485(8) 0.51344(8) 0.0220(3) Uani 1 1 d . . . . .
H9A H 0.299593 0.355603 0.541517 0.026 Uiso 1 1 calc R U . . .
C10 C 0.2580(2) 0.11940(9) 0.34687(8) 0.0258(4) Uani 1 1 d . . . . .
C11 C 0.42619(19) 0.21951(10) 0.25277(8) 0.0263(4) Uani 1 1 d . . . . .
C12 C 0.39277(17) 0.07229(8) 0.61851(7) 0.0184(3) Uani 1 1 d . . . . .
C13 C 0.31585(18) 0.01880(8) 0.59302(8) 0.0221(3) Uani 1 1 d . . . . .
H13A H 0.345973 -0.003325 0.556324 0.027 Uiso 1 1 calc R U . . .
C14 C 0.19473(19) -0.00138(9) 0.62228(9) 0.0262(4) Uani 1 1 d . . . . .
H14A H 0.142225 -0.037866 0.605401 0.031 Uiso 1 1 calc R U . . .
C15 C 0.14842(19) 0.03088(9) 0.67610(9) 0.0260(4) Uani 1 1 d . . . . .
C16 C 0.22642(19) 0.08434(9) 0.70021(8) 0.0250(4) Uani 1 1 d . . . . .
H16A H 0.195900 0.106845 0.736650 0.030 Uiso 1 1 calc R U . . .
C17 C 0.34800(18) 0.10524(9) 0.67185(8) 0.0218(3) Uani 1 1 d . . . . .
H17A H 0.400303 0.141795 0.688730 0.026 Uiso 1 1 calc R U . . .
C18 C 0.0163(2) 0.00857(12) 0.70678(12) 0.0412(5) Uani 1 1 d . . . . .
H18A H 0.023635 0.015634 0.751529 0.062 Uiso 1 1 calc R U . . .
H18B H 0.000330 -0.039873 0.698289 0.062 Uiso 1 1 calc R U . . .
H18C H -0.061100 0.035421 0.690521 0.062 Uiso 1 1 calc R U . . .

loop_
_atom_site_aniso_label
_atom_site_aniso_U_11
_atom_site_aniso_U_22
_atom_site_aniso_U_33
_atom_site_aniso_U_23
_atom_site_aniso_U_13
_atom_site_aniso_U_12
S1 0.01651(18) 0.01866(18) 0.01653(17) 0.00302(14) 0.00086(14) 0.00106(14)
F1 0.0211(5) 0.0517(7) 0.0306(6) 0.0149(5) -0.0052(4) 0.0063(5)
F2 0.0227(5) 0.0584(8) 0.0280(6) 0.0206(5) -0.0017(4) -0.0031(5)
F3 0.0554(8) 0.0518(8) 0.0210(5) -0.0046(5) 0.0023(5) 0.0018(6)
F4 0.0357(6) 0.0417(7) 0.0237(5) -0.0005(5) -0.0084(5) -0.0112(5)
F5 0.0650(10) 0.0261(6) 0.0744(10) 0.0160(6) -0.0358(8) -0.0141(6)
F6 0.0290(6) 0.0771(10) 0.0358(7) -0.0178(7) 0.0091(5) -0.0235(6)
O1 0.0223(6) 0.0220(6) 0.0224(6) 0.0035(5) 0.0036(5) 0.0057(5)
O2 0.0199(6) 0.0276(6) 0.0211(6) 0.0014(5) -0.0027(4) -0.0015(5)
O10 0.0123(5) 0.0195(5) 0.0232(5) 0.0037(4) 0.0007(4) -0.0020(4)
O11 0.0135(5) 0.0222(6) 0.0183(5) 0.0044(4) 0.0005(4) 0.0037(4)
N2 0.0202(7) 0.0158(6) 0.0159(6) 0.0010(5) -0.0001(5) 0.0010(5)
C1 0.0178(7) 0.0171(7) 0.0189(7) -0.0011(6) 0.0019(6) -0.0007(6)
C3 0.0225(8) 0.0156(7) 0.0172(7) 0.0003(6) -0.0014(6) -0.0005(6)
C3A 0.0150(7) 0.0179(7) 0.0168(7) 0.0009(6) -0.0011(5) 0.0003(5)
C4 0.0193(8) 0.0213(8) 0.0189(7) -0.0002(6) -0.0031(6) 0.0021(6)
C5 0.0156(7) 0.0247(8) 0.0199(7) 0.0017(6) -0.0017(6) 0.0040(6)
C6A 0.0129(7) 0.0197(7) 0.0222(7) 0.0056(6) 0.0004(6) 0.0001(6)
C6 0.0143(7) 0.0250(8) 0.0184(7) 0.0043(6) -0.0010(6) 0.0015(6)
C7 0.0166(7) 0.0184(8) 0.0270(8) 0.0051(6) 0.0009(6) -0.0026(6)
C8 0.0231(9) 0.0167(8) 0.0336(9) -0.0004(7) -0.0013(7) 0.0005(6)
C9A 0.0119(7) 0.0159(7) 0.0225(7) 0.0003(6) 0.0009(6) -0.0008(5)
C9B 0.0110(7) 0.0171(7) 0.0200(7) 0.0024(6) 0.0008(5) 0.0012(5)
C9 0.0180(8) 0.0184(8) 0.0296(9) -0.0028(7) 0.0004(6) 0.0022(6)
C10 0.0275(9) 0.0283(9) 0.0214(8) 0.0022(7) -0.0046(7) -0.0046(7)
C11 0.0212(8) 0.0359(10) 0.0219(8) 0.0064(7) -0.0017(6) 0.0019(7)
C12 0.0190(8) 0.0177(7) 0.0185(7) 0.0035(6) 0.0018(6) 0.0013(6)
C13 0.0243(8) 0.0180(7) 0.0240(8) -0.0036(6) 0.0031(6) 0.0003(6)
C14 0.0259(9) 0.0182(8) 0.0344(9) -0.0052(7) 0.0041(7) -0.0026(7)
C15 0.0251(9) 0.0216(8) 0.0313(9) 0.0012(7) 0.0086(7) -0.0012(7)
C16 0.0273(9) 0.0263(9) 0.0215(8) -0.0012(7) 0.0058(7) 0.0007(7)
C17 0.0239(8) 0.0224(8) 0.0191(7) -0.0007(6) 0.0012(6) -0.0023(6)
C18 0.0357(12) 0.0343(11) 0.0537(13) -0.0066(10) 0.0211(10) -0.0103(9)

loop_
_atom_type_symbol
_atom_type_description
_atom_type_scat_dispersion_real
_atom_type_scat_dispersion_imag
_atom_type_scat_source
C C 0.0033 0.0016 'International Tables Vol C Tables 4.2.6.8 and 6.1.1.4'
H H 0.0000 0.0000 'International Tables Vol C Tables 4.2.6.8 and 6.1.1.4'
N N 0.0061 0.0033 'International Tables Vol C Tables 4.2.6.8 and 6.1.1.4'
O O 0.0106 0.0060 'International Tables Vol C Tables 4.2.6.8 and 6.1.1.4'
F F 0.0171 0.0103 'International Tables Vol C Tables 4.2.6.8 and 6.1.1.4'
S S 0.1246 0.1234 'International Tables Vol C Tables 4.2.6.8 and 6.1.1.4'

loop_
_geom_angle_atom_site_label_1
_geom_angle_atom_site_label_2
_geom_angle_atom_site_label_3
_geom_angle
_geom_angle_site_symmetry_1
_geom_angle_site_symmetry_3
_geom_angle_publ_flag
O1 S1 O2 120.36(8) . . ?
O1 S1 N2 106.50(7) . . ?
O2 S1 N2 106.64(7) . . ?
O1 S1 C12 108.23(8) . . ?
O2 S1 C12 108.03(8) . . ?
N2 S1 C12 106.27(7) . . ?
C9A O10 C7 95.94(11) . . ?
C3A O11 C6 96.75(11) . . ?
C3 N2 C1 115.13(13) . . ?
C3 N2 S1 115.98(10) . . ?
C1 N2 S1 116.56(10) . . ?
N2 C1 C9A 109.79(12) . . ?
N2 C1 H1A 109.7 . . ?
C9A C1 H1A 109.7 . . ?
N2 C1 H1B 109.7 . . ?
C9A C1 H1B 109.7 . . ?
H1A C1 H1B 108.2 . . ?
N2 C3 C3A 108.03(13) . . ?
N2 C3 H3A 110.1 . . ?
C3A C3 H3A 110.1 . . ?
N2 C3 H3B 110.1 . . ?
C3A C3 H3B 110.1 . . ?
H3A C3 H3B 108.4 . . ?
O11 C3A C3 112.93(13) . . ?
O11 C3A C4 99.88(12) . . ?
C3 C3A C4 120.46(13) . . ?
O11 C3A C9B 102.71(12) . . ?
C3 C3A C9B 113.24(13) . . ?
C4 C3A C9B 105.45(12) . . ?
C5 C4 C10 130.24(15) . . ?
C5 C4 C3A 105.11(14) . . ?
C10 C4 C3A 124.34(14) . . ?
C4 C5 C11 130.42(16) . . ?
C4 C5 C6 105.78(14) . . ?
C11 C5 C6 123.17(15) . . ?
C9B C6A C7 100.27(12) . . ?
C9B C6A C6 99.95(12) . . ?
C7 C6A C6 115.91(13) . . ?
C9B C6A H6AA 113.1 . . ?
C7 C6A H6AA 113.1 . . ?
C6 C6A H6AA 113.1 . . ?
O11 C6 C5 99.93(13) . . ?
O11 C6 C6A 103.76(12) . . ?
C5 C6 C6A 105.46(13) . . ?
O11 C6 H6A 115.3 . . ?
C5 C6 H6A 115.3 . . ?
C6A C6 H6A 115.3 . . ?
O10 C7 C8 101.37(13) . . ?
O10 C7 C6A 102.02(12) . . ?
C8 C7 C6A 106.14(13) . . ?
O10 C7 H7A 115.2 . . ?
C8 C7 H7A 115.2 . . ?
C6A C7 H7A 115.2 . . ?
C9 C8 C7 105.94(14) . . ?
C9 C8 H8A 127.0 . . ?
C7 C8 H8A 127.0 . . ?
O10 C9A C1 112.08(12) . . ?
O10 C9A C9 101.40(12) . . ?
C1 C9A C9 120.31(14) . . ?
O10 C9A C9B 102.97(12) . . ?
C1 C9A C9B 114.09(13) . . ?
C9 C9A C9B 103.92(13) . . ?
C3A C9B C6A 102.31(12) . . ?
C3A C9B C9A 111.32(12) . . ?
C6A C9B C9A 101.56(12) . . ?
C3A C9B H9BA 113.5 . . ?
C6A C9B H9BA 113.5 . . ?
C9A C9B H9BA 113.5 . . ?
C8 C9 C9A 105.01(15) . . ?
C8 C9 H9A 127.5 . . ?
C9A C9 H9A 127.5 . . ?
F5 C10 F6 107.93(17) . . ?
F5 C10 F4 106.78(15) . . ?
F6 C10 F4 106.69(15) . . ?
F5 C10 C4 110.99(16) . . ?
F6 C10 C4 111.00(15) . . ?
F4 C10 C4 113.17(15) . . ?
F3 C11 F2 106.59(15) . . ?
F3 C11 F1 106.84(15) . . ?
F2 C11 F1 106.23(15) . . ?
F3 C11 C5 114.17(15) . . ?
F2 C11 C5 110.88(15) . . ?
F1 C11 C5 111.68(15) . . ?
C17 C12 C13 120.66(15) . . ?
C17 C12 S1 118.85(13) . . ?
C13 C12 S1 120.44(12) . . ?
C14 C13 C12 118.83(15) . . ?
C14 C13 H13A 120.6 . . ?
C12 C13 H13A 120.6 . . ?
C13 C14 C15 121.34(16) . . ?
C13 C14 H14A 119.3 . . ?
C15 C14 H14A 119.3 . . ?
C16 C15 C14 118.63(16) . . ?
C16 C15 C18 120.89(17) . . ?
C14 C15 C18 120.48(17) . . ?
C17 C16 C15 121.02(16) . . ?
C17 C16 H16A 119.5 . . ?
C15 C16 H16A 119.5 . . ?
C16 C17 C12 119.51(16) . . ?
C16 C17 H17A 120.2 . . ?
C12 C17 H17A 120.2 . . ?
C15 C18 H18A 109.5 . . ?
C15 C18 H18B 109.5 . . ?
H18A C18 H18B 109.5 . . ?
C15 C18 H18C 109.5 . . ?
H18A C18 H18C 109.5 . . ?
H18B C18 H18C 109.5 . . ?

loop_
_geom_bond_atom_site_label_1
_geom_bond_atom_site_label_2
_geom_bond_distance
_geom_bond_site_symmetry_2
_geom_bond_publ_flag
S1 O1 1.4333(12) . ?
S1 O2 1.4340(13) . ?
S1 N2 1.6445(14) . ?
S1 C12 1.7632(17) . ?
F1 C11 1.343(2) . ?
F2 C11 1.342(2) . ?
F3 C11 1.333(2) . ?
F4 C10 1.332(2) . ?
F5 C10 1.328(2) . ?
F6 C10 1.330(2) . ?
O10 C9A 1.4417(18) . ?
O10 C7 1.442(2) . ?
O11 C3A 1.4371(19) . ?
O11 C6 1.4381(19) . ?
N2 C3 1.476(2) . ?
N2 C1 1.482(2) . ?
C1 C9A 1.508(2) . ?
C1 H1A 0.9900 . ?
C1 H1B 0.9900 . ?
C3 C3A 1.506(2) . ?
C3 H3A 0.9900 . ?
C3 H3B 0.9900 . ?
C3A C4 1.537(2) . ?
C3A C9B 1.548(2) . ?
C4 C5 1.332(2) . ?
C4 C10 1.487(2) . ?
C5 C11 1.493(2) . ?
C5 C6 1.530(2) . ?
C6A C9B 1.550(2) . ?
C6A C7 1.557(2) . ?
C6A C6 1.558(2) . ?
C6A H6AA 1.0000 . ?
C6 H6A 1.0000 . ?
C7 C8 1.522(2) . ?
C7 H7A 1.0000 . ?
C8 C9 1.329(2) . ?
C8 H8A 0.9500 . ?
C9A C9 1.525(2) . ?
C9A C9B 1.555(2) . ?
C9B H9BA 1.0000 . ?
C9 H9A 0.9500 . ?
C12 C17 1.391(2) . ?
C12 C13 1.399(2) . ?
C13 C14 1.388(2) . ?
C13 H13A 0.9500 . ?
C14 C15 1.398(3) . ?
C14 H14A 0.9500 . ?
C15 C16 1.392(3) . ?
C15 C18 1.503(3) . ?
C16 C17 1.387(2) . ?
C16 H16A 0.9500 . ?
C17 H17A 0.9500 . ?
C18 H18A 0.9800 . ?
C18 H18B 0.9800 . ?
C18 H18C 0.9800 . ?

loop_
_geom_torsion_atom_site_label_1
_geom_torsion_atom_site_label_2
_geom_torsion_atom_site_label_3
_geom_torsion_atom_site_label_4
_geom_torsion
_geom_torsion_site_symmetry_1
_geom_torsion_site_symmetry_2
_geom_torsion_site_symmetry_3
_geom_torsion_site_symmetry_4
_geom_torsion_publ_flag
O1 S1 N2 C3 42.64(13) . . . . ?
O2 S1 N2 C3 172.33(11) . . . . ?
C12 S1 N2 C3 -72.59(13) . . . . ?
O1 S1 N2 C1 -176.85(11) . . . . ?
O2 S1 N2 C1 -47.16(13) . . . . ?
C12 S1 N2 C1 67.92(13) . . . . ?
C3 N2 C1 C9A -58.67(17) . . . . ?
S1 N2 C1 C9A 160.49(11) . . . . ?
C1 N2 C3 C3A 61.66(17) . . . . ?
S1 N2 C3 C3A -157.26(11) . . . . ?
C6 O11 C3A C3 -177.79(13) . . . . ?
C6 O11 C3A C4 52.99(13) . . . . ?
C6 O11 C3A C9B -55.47(13) . . . . ?
N2 C3 C3A O11 60.95(16) . . . . ?
N2 C3 C3A C4 178.66(13) . . . . ?
N2 C3 C3A C9B -55.25(17) . . . . ?
O11 C3A C4 C5 -33.66(16) . . . . ?
C3 C3A C4 C5 -157.80(15) . . . . ?
C9B C3A C4 C5 72.59(16) . . . . ?
O11 C3A C4 C10 152.19(16) . . . . ?
C3 C3A C4 C10 28.1(2) . . . . ?
C9B C3A C4 C10 -101.56(18) . . . . ?
C10 C4 C5 C11 3.1(3) . . . . ?
C3A C4 C5 C11 -170.61(17) . . . . ?
C10 C4 C5 C6 174.04(17) . . . . ?
C3A C4 C5 C6 0.37(17) . . . . ?
C3A O11 C6 C5 -52.76(13) . . . . ?
C3A O11 C6 C6A 55.99(13) . . . . ?
C4 C5 C6 O11 33.00(16) . . . . ?
C11 C5 C6 O11 -155.20(15) . . . . ?
C4 C5 C6 C6A -74.40(16) . . . . ?
C11 C5 C6 C6A 97.41(18) . . . . ?
C9B C6A C6 O11 -33.88(14) . . . . ?
C7 C6A C6 O11 72.77(16) . . . . ?
C9B C6A C6 C5 70.71(14) . . . . ?
C7 C6A C6 C5 177.36(13) . . . . ?
C9A O10 C7 C8 50.55(14) . . . . ?
C9A O10 C7 C6A -58.89(13) . . . . ?
C9B C6A C7 O10 38.55(14) . . . . ?
C6 C6A C7 O10 -67.90(16) . . . . ?
C9B C6A C7 C8 -67.21(15) . . . . ?
C6 C6A C7 C8 -173.66(13) . . . . ?
O10 C7 C8 C9 -31.72(17) . . . . ?
C6A C7 C8 C9 74.51(17) . . . . ?
C7 O10 C9A C1 179.07(13) . . . . ?
C7 O10 C9A C9 -51.33(14) . . . . ?
C7 O10 C9A C9B 56.02(13) . . . . ?
N2 C1 C9A O10 -67.79(16) . . . . ?
N2 C1 C9A C9 173.25(13) . . . . ?
N2 C1 C9A C9B 48.74(17) . . . . ?
O11 C3A C9B C6A 34.16(14) . . . . ?
C3 C3A C9B C6A 156.27(13) . . . . ?
C4 C3A C9B C6A -70.01(14) . . . . ?
O11 C3A C9B C9A -73.61(14) . . . . ?
C3 C3A C9B C9A 48.49(17) . . . . ?
C4 C3A C9B C9A -177.79(12) . . . . ?
C7 C6A C9B C3A -119.10(13) . . . . ?
C6 C6A C9B C3A -0.24(14) . . . . ?
C7 C6A C9B C9A -3.99(14) . . . . ?
C6 C6A C9B C9A 114.87(12) . . . . ?
O10 C9A C9B C3A 76.66(14) . . . . ?
C1 C9A C9B C3A -45.04(17) . . . . ?
C9 C9A C9B C3A -177.91(12) . . . . ?
O10 C9A C9B C6A -31.60(14) . . . . ?
C1 C9A C9B C6A -153.30(13) . . . . ?
C9 C9A C9B C6A 73.83(14) . . . . ?
C7 C8 C9 C9A -1.06(18) . . . . ?
O10 C9A C9 C8 33.57(17) . . . . ?
C1 C9A C9 C8 157.76(15) . . . . ?
C9B C9A C9 C8 -73.04(16) . . . . ?
C5 C4 C10 F5 120.2(2) . . . . ?
C3A C4 C10 F5 -67.2(2) . . . . ?
C5 C4 C10 F6 -119.7(2) . . . . ?
C3A C4 C10 F6 52.9(2) . . . . ?
C5 C4 C10 F4 0.2(3) . . . . ?
C3A C4 C10 F4 172.78(15) . . . . ?
C4 C5 C11 F3 -55.6(3) . . . . ?
C6 C5 C11 F3 134.83(17) . . . . ?
C4 C5 C11 F2 -175.96(17) . . . . ?
C6 C5 C11 F2 14.4(2) . . . . ?
C4 C5 C11 F1 65.8(3) . . . . ?
C6 C5 C11 F1 -103.83(18) . . . . ?
O1 S1 C12 C17 153.79(13) . . . . ?
O2 S1 C12 C17 21.97(16) . . . . ?
N2 S1 C12 C17 -92.16(14) . . . . ?
O1 S1 C12 C13 -28.85(16) . . . . ?
O2 S1 C12 C13 -160.68(13) . . . . ?
N2 S1 C12 C13 85.20(15) . . . . ?
C17 C12 C13 C14 -0.7(3) . . . . ?
S1 C12 C13 C14 -178.04(13) . . . . ?
C12 C13 C14 C15 0.4(3) . . . . ?
C13 C14 C15 C16 0.1(3) . . . . ?
C13 C14 C15 C18 179.51(19) . . . . ?
C14 C15 C16 C17 -0.3(3) . . . . ?
C18 C15 C16 C17 -179.70(19) . . . . ?
C15 C16 C17 C12 0.0(3) . . . . ?
C13 C12 C17 C16 0.5(3) . . . . ?
S1 C12 C17 C16 177.90(13) . . . . ?
